data_4111267
loop_
_publ_author_name
'Satoru Shimomura'
'Ryotaro Matsuda'
'Takashi Tsujino'
'Takashi Kawamura'
'Susumu Kitagawa'

_publ_section_title
;
 TCNQ Dianion-Based Coordination Polymer Whose Open Framework Shows
 Charge-Transfer Type Guest Inclusion
;
_journal_name_full 'Journal of the American Chemical Society'
_journal_page_first 16416
_journal_page_last 16417
_journal_paper_doi 10.1021/ja0660047
_journal_volume 128
_journal_year 2006
_chemical_formula_moiety 'C28 H30 N6 O6 Zn '
_chemical_formula_sum 'C28 H30 N6 O6 Zn'
_chemical_formula_weight 611.96
_space_group_IT_number 130
_symmetry_cell_setting tetragonal
_symmetry_Int_Tables_number 130
_symmetry_space_group_name_Hall '-P 4a 2ac'
_symmetry_space_group_name_H-M 'P 4/n c c :2'
_cell_angle_alpha 90
_cell_angle_beta 90
_cell_angle_gamma 90
_cell_formula_units_Z 8
_cell_length_a 17.355(1)
_cell_length_b 17.355(1)
_cell_length_c 22.740(2)
_cell_measurement_reflns_used 24991
_cell_measurement_temperature 213.1
_cell_measurement_theta_max 27.5
_cell_measurement_theta_min 3.2
_cell_volume 6849.2(8)
_computing_cell_refinement CrystalClear
_computing_data_collection CrystalClear
_computing_data_reduction CrystalStructure
_computing_publication_material 'CrystalStructure 3.6.0'
_computing_structure_refinement CRYSTALS
_computing_structure_solution SHELXS97
_diffrn_detector_area_resol_mean 7.31
_diffrn_measured_fraction_theta_full 0.9902
_diffrn_measured_fraction_theta_max 0.9902
_diffrn_measurement_device_type 'Rigaku Mercury'
_diffrn_measurement_method \w
_diffrn_radiation_type 'Mo K\a'
_diffrn_radiation_wavelength 0.7107
_diffrn_reflns_av_R_equivalents 0.069
_diffrn_reflns_limit_h_max 20
_diffrn_reflns_limit_h_min -22
_diffrn_reflns_limit_k_max 22
_diffrn_reflns_limit_k_min -21
_diffrn_reflns_limit_l_max 28
_diffrn_reflns_limit_l_min -29
_diffrn_reflns_number 68046
_diffrn_reflns_theta_full 27.48
_diffrn_reflns_theta_max 27.48
_exptl_absorpt_coefficient_mu 0.761
_exptl_absorpt_correction_T_max 0.859
_exptl_absorpt_correction_T_min 0.540
_exptl_absorpt_correction_type multi-scan
_exptl_absorpt_process_details 'Jacobson, R. (1998) Private communication'
_exptl_crystal_colour colorless
_exptl_crystal_density_diffrn 1.187
_exptl_crystal_description prism
_exptl_crystal_F_000 2544.00
_exptl_crystal_size_max 0.20
_exptl_crystal_size_mid 0.20
_exptl_crystal_size_min 0.20
_refine_diff_density_max 1.29
_refine_diff_density_min -0.56
_refine_ls_extinction_method none
_refine_ls_goodness_of_fit_ref 1.087
_refine_ls_hydrogen_treatment refall
_refine_ls_number_parameters 206
_refine_ls_number_reflns 2210
_refine_ls_R_factor_gt 0.0740
_refine_ls_shift/su_max 0.0000
_refine_ls_structure_factor_coef Fsqd
_refine_ls_weighting_details
;
    Chebychev polynomial with 3 parameters (Carruthers & Watkin, 1979)
    2485.6200    3453.6500    1080.1100
;
_refine_ls_weighting_scheme calc
_refine_ls_wR_factor_ref 0.0810
_reflns_number_gt 2210
_reflns_number_total 3919
_reflns_threshold_expression F^2^>2.0\s(F^2^)
_cod_data_source_file ja0660047si20060818_060256.cif
_cod_data_source_block '__Zn_TCNQ-bpy_1'
_cod_original_cell_volume 6848.7(10)
_cod_original_sg_symbol_H-M 'P 4/n c c'
_cod_original_formula_sum 'C28 H30 N6 O6 Zn '
_cod_database_code 4111267

loop_
_symmetry_equiv_pos_site_id
_symmetry_equiv_pos_as_xyz
1 +X,+Y,+Z
2 1/2-Y,+X,+Z
3 1/2-X,1/2-Y,+Z
4 +Y,1/2-X,+Z
5 1/2-X,+Y,1/2+Z
6 +Y,+X,1/2+Z
7 +X,1/2-Y,1/2+Z
8 1/2-Y,1/2-X,1/2+Z
9 -X,-Y,-Z
10 1/2+Y,-X,-Z
11 1/2+X,1/2+Y,-Z
12 -Y,1/2+X,-Z
13 1/2+X,-Y,1/2-Z
14 -Y,-X,1/2-Z
15 -X,1/2+Y,1/2-Z
16 1/2+Y,1/2+X,1/2-Z

loop_
_atom_site_label
_atom_site_type_symbol
_atom_site_fract_x
_atom_site_fract_y
_atom_site_fract_z
_atom_site_U_iso_or_equiv
_atom_site_adp_type
_atom_site_occupancy
_atom_site_symmetry_multiplicity
_atom_site_calc_flag
_atom_site_refinement_flags
Zn(1) Zn 0.2500 0.2500 0.45204(3) 0.0178(2) Uani 1.00 4 d S
Zn(2) Zn 0.7500 0.2500 0.5000 0.0187(2) Uani 1.00 4 d S
O(1) O 0.4838(6) 0.6597(6) 0.2282(5) 0.203(4) Uiso 1.00 1 d .
O(2) O 0.6898(8) 0.4751(7) 0.2162(6) 0.245(5) Uiso 1.00 1 d .
O(3) O 0.3334(9) 0.4277(9) 0.1684(7) 0.151(5) Uiso 0.50 1 d P
O(4) O 0.4548(10) 0.3290(10) 0.1885(7) 0.169(6) Uiso 0.50 1 d P
N(1) N 0.3731(2) 0.2291(2) 0.4526(1) 0.0269(8) Uani 1.00 1 d .
N(2) N 0.6263(2) 0.2357(2) 0.4996(1) 0.0283(9) Uani 1.00 1 d .
N(3) N 0.7500 0.2500 0.5942(2) 0.0222(10) Uani 1.00 2 d S
N(4) N 0.2500 0.2500 0.5472(2) 0.0144(10) Uani 1.00 4 d S
N(5) N 0.2500 0.2500 0.8588(2) 0.0243(10) Uani 1.00 4 d S
C(1) C 0.4318(2) 0.2027(2) 0.4660(2) 0.0241(9) Uani 1.00 1 d .
C(2) C 0.4999(2) 0.1650(2) 0.4815(2) 0.0284(8) Uani 1.00 1 d .
C(3) C 0.5671(2) 0.2064(2) 0.4910(2) 0.0242(9) Uani 1.00 1 d .
C(4) C 0.4998(2) 0.0809(2) 0.4914(2) 0.0291(9) Uani 1.00 1 d .
C(5) C 0.5659(2) 0.0422(2) 0.5101(2) 0.0331(11) Uani 1.00 1 d .
C(6) C 0.5660(2) -0.0363(2) 0.5191(2) 0.0368(11) Uani 1.00 1 d .
C(7) C 0.6934(3) 0.2832(3) 0.6245(2) 0.0367(11) Uani 1.00 1 d .
C(8) C 0.6908(3) 0.2842(3) 0.6851(2) 0.0408(12) Uani 1.00 1 d .
C(9) C 0.7500 0.2500 0.7169(2) 0.032(1) Uani 1.00 2 d S
C(10) C 0.2843(5) 0.1955(5) 0.5768(3) 0.038(2) Uani 0.50 1 d P
C(11) C 0.2859(5) 0.1926(5) 0.6383(3) 0.041(2) Uani 0.50 1 d P
C(12) C 0.2500 0.2500 0.6700(3) 0.0273(12) Uani 1.00 4 d S
C(13) C 0.2500 0.2500 0.7350(3) 0.0297(13) Uani 1.00 4 d S
C(14) C 0.2134(6) 0.1930(6) 0.7668(3) 0.048(3) Uani 0.50 1 d P
C(15) C 0.2158(5) 0.1929(5) 0.8288(3) 0.039(2) Uani 0.50 1 d P
C(16) C 0.6711(11) 0.4645(10) 0.1556(7) 0.230(7) Uiso 1.00 1 d .
C(17) C 0.5097(12) 0.6152(10) 0.1814(8) 0.256(8) Uiso 1.00 1 d .
C(18) C 0.330(1) 0.4496(13) 0.1082(8) 0.142(7) Uiso 0.50 1 d P
C(20) C 0.4990(12) 0.3111(13) 0.1393(9) 0.143(7) Uiso 0.50 1 d P
H(1) H 0.6955 0.4186 0.1425 0.276 Uiso 1.00 1 c R
H(2) H 0.6894 0.5070 0.1333 0.276 Uiso 1.00 1 c R
H(3) H 0.6169 0.4599 0.1506 0.276 Uiso 1.00 1 c R
H(4) H 0.5393 0.5733 0.1959 0.307 Uiso 1.00 1 c R
H(5) H 0.5393 0.6432 0.1534 0.307 Uiso 1.00 1 c R
H(6) H 0.4643 0.5962 0.1631 0.307 Uiso 1.00 1 c R
H(7) H 0.3702 0.4261 0.0865 0.171 Uiso 0.50 1 c R
H(8) H 0.3307 0.5037 0.1017 0.171 Uiso 0.50 1 c R
H(9) H 0.2817 0.4294 0.0957 0.171 Uiso 0.50 1 c R
H(10) H 0.5253 0.2640 0.1465 0.171 Uiso 0.50 1 c R
H(11) H 0.5353 0.3501 0.1299 0.171 Uiso 0.50 1 c R
H(12) H 0.4644 0.3045 0.1073 0.171 Uiso 0.50 1 c R
H(13) H 0.6117 0.0707 0.5173 0.040 Uiso 1.00 1 c R
H(14) H 0.6527 0.3066 0.6031 0.044 Uiso 1.00 1 c R
H(15) H 0.6492 0.3087 0.7048 0.049 Uiso 1.00 1 c R
H(16) H 0.3104 0.1563 0.5555 0.046 Uiso 0.50 1 c R
H(17) H 0.3100 0.1509 0.6582 0.049 Uiso 0.50 1 c R
H(18) H 0.1858 0.1539 0.7465 0.058 Uiso 0.50 1 c R
H(19) H 0.1926 0.1515 0.8495 0.046 Uiso 0.50 1 c R
H(20) H 0.6118 -0.0607 0.5323 0.044 Uiso 1.00 1 c R

loop_
_atom_site_aniso_label
_atom_site_aniso_U_11
_atom_site_aniso_U_22
_atom_site_aniso_U_33
_atom_site_aniso_U_12
_atom_site_aniso_U_13
_atom_site_aniso_U_23
Zn(1) 0.0172(3) 0.0172(3) 0.0189(4) 0.0000 0.0000 0.0000
Zn(2) 0.0165(3) 0.0165(3) 0.0231(5) 0.0000 0.0000 0.0000
N(1) 0.015(1) 0.026(2) 0.040(2) 0.0032(11) -0.0027(13) 0.0025(12)
N(2) 0.0150(13) 0.029(2) 0.041(2) -0.0017(11) -0.0053(12) 0.0003(13)
N(3) 0.020(2) 0.022(2) 0.024(3) 0.000(3) 0.0000 0.0000
N(4) 0.015(2) 0.015(2) 0.014(3) 0.0000 0.0000 0.0000
N(5) 0.029(2) 0.029(2) 0.015(3) 0.0000 0.0000 0.0000
C(1) 0.024(2) 0.020(2) 0.028(2) -0.007(1) -0.000(2) -0.000(1)
C(2) 0.018(1) 0.023(2) 0.045(2) -0.001(2) -0.001(2) -0.002(2)
C(3) 0.020(2) 0.020(2) 0.032(2) 0.0043(13) 0.000(2) 0.000(1)
C(4) 0.018(2) 0.022(2) 0.047(2) 0.001(2) -0.006(2) -0.000(2)
C(5) 0.018(2) 0.024(2) 0.058(3) -0.004(2) -0.009(2) 0.002(2)
C(6) 0.019(2) 0.028(2) 0.064(3) 0.005(2) -0.010(2) 0.002(2)
C(7) 0.029(2) 0.047(2) 0.033(2) 0.012(2) 0.001(2) -0.000(2)
C(8) 0.037(2) 0.055(3) 0.031(2) 0.014(2) 0.001(2) -0.001(2)
C(9) 0.036(3) 0.033(3) 0.027(3) 0.004(4) 0.0000 0.0000
C(10) 0.053(5) 0.041(5) 0.022(3) 0.024(4) 0.004(3) -0.004(3)
C(11) 0.059(6) 0.043(5) 0.022(3) 0.027(5) -0.003(3) 0.004(4)
C(12) 0.030(2) 0.030(2) 0.022(3) 0.0000 0.0000 0.0000
C(13) 0.033(2) 0.033(2) 0.022(3) 0.0000 0.0000 0.0000
C(14) 0.071(7) 0.046(6) 0.026(4) -0.033(5) -0.005(4) -0.001(4)
C(15) 0.054(6) 0.038(5) 0.025(3) -0.026(4) 0.002(3) 0.001(3)

loop_
_atom_type_symbol
_atom_type_description
_atom_type_scat_dispersion_real
_atom_type_scat_dispersion_imag
_atom_type_scat_source
C C 0.003 0.002
;
International Tables for Crystallography
(1992, Vol. C, Tables 4.2.6.8 and 6.1.1.4)
;
H H 0.000 0.000
;
International Tables for Crystallography
(1992, Vol. C, Table 6.1.1.4)
;
N N 0.006 0.003
;
International Tables for Crystallography
(1992, Vol. C, Tables 4.2.6.8 and 6.1.1.4)
;
O O 0.011 0.006
;
International Tables for Crystallography
(1992, Vol. C, Tables 4.2.6.8 and 6.1.1.4)
;
Zn Zn 0.284 1.430
;
International Tables for Crystallography
(1992, Vol. C, Tables 4.2.6.8 and 6.1.1.4)
;

loop_
_geom_angle_atom_site_label_1
_geom_angle_atom_site_label_2
_geom_angle_atom_site_label_3
_geom_angle
_geom_angle_site_symmetry_1
_geom_angle_site_symmetry_2
_geom_angle_site_symmetry_3
N(1) Zn(1) N(1) 90.0(1) 55502 . .
N(1) Zn(1) N(1) 179.3(1) 55503 . .
N(1) Zn(1) N(1) 90.0(1) 55504 . .
N(4) Zn(1) N(1) 89.66(9) . . .
N(5) Zn(1) N(1) 90.34(9) 55405 . .
Zn(1) N(1) C(1) 159.3(3) . . .
N(1) Zn(1) N(1) 90.0(1) 55503 . 55502
N(1) Zn(1) N(1) 179.3(1) 55504 . 55502
N(4) Zn(1) N(1) 89.66(9) . . 55502
N(5) Zn(1) N(1) 90.34(9) 55405 . 55502
N(1) Zn(1) N(1) 90.0(1) 55504 . 55503
N(4) Zn(1) N(1) 89.66(9) . . 55503
N(5) Zn(1) N(1) 90.34(9) 55405 . 55503
N(4) Zn(1) N(1) 89.66(9) . . 55504
N(5) Zn(1) N(1) 90.34(9) 55405 . 55504
N(5) Zn(1) N(4) 180.0000 55405 . .
Zn(1) N(4) C(10) 121.0(4) . . .
Zn(1) N(4) C(10) 121.0(4) . . 55502
Zn(1) N(4) C(10) 121.0(4) . . 55503
Zn(1) N(4) C(10) 121.0(4) . . 55504
N(2) Zn(2) N(2) 179.6(1) 65503 . .
N(2) Zn(2) N(2) 90.0(1) 56610 . .
N(2) Zn(2) N(2) 90.0(1) 64612 . .
N(3) Zn(2) N(2) 90.21(8) . . .
N(3) Zn(2) N(2) 89.79(8) 56610 . .
Zn(2) N(2) C(3) 158.3(3) . . .
N(2) Zn(2) N(2) 90.0(1) 56610 . 65503
N(2) Zn(2) N(2) 90.0(1) 64612 . 65503
N(3) Zn(2) N(2) 90.21(8) . . 65503
N(3) Zn(2) N(2) 89.79(8) 56610 . 65503
N(2) Zn(2) N(2) 179.6(1) 64612 . 56610
N(3) Zn(2) N(2) 89.79(8) . . 56610
N(3) Zn(2) N(2) 90.21(8) 56610 . 56610
N(3) Zn(2) N(2) 89.79(8) . . 64612
N(3) Zn(2) N(2) 90.21(8) 56610 . 64612
N(3) Zn(2) N(3) 180.0000 56610 . .
Zn(2) N(3) C(7) 121.2(2) . . .
Zn(2) N(3) C(7) 121.2(2) . . 65503
N(1) C(1) C(2) 175.3(4) . . .
N(2) C(3) C(2) 174.6(4) . . .
C(7) N(3) C(7) 117.6(4) 65503 . .
N(3) C(7) C(8) 123.2(4) . . .
N(3) C(7) C(8) 123.2(4) . 65503 65503
N(4) C(10) C(10) 52.7(4) . . 55502
C(10) N(4) C(10) 74.6(6) 55502 . .
C(10) N(4) C(10) 117.9(6) 55503 . .
N(4) C(10) C(10) 52.7(4) . . 55504
C(10) N(4) C(10) 74.6(6) 55504 . .
N(4) C(10) C(11) 123.4(8) . . .
N(4) C(10) C(10) 52.7(4) . 55502 .
N(4) C(10) C(10) 52.7(4) . 55502 55503
C(10) N(4) C(10) 74.6(6) 55503 . 55502
C(10) N(4) C(10) 117.9(6) 55504 . 55502
N(4) C(10) C(11) 123.4(8) . 55502 55502
N(4) C(10) C(10) 52.7(4) . 55503 55502
N(4) C(10) C(10) 52.7(4) . 55503 55504
C(10) N(4) C(10) 74.6(6) 55504 . 55503
N(4) C(10) C(11) 123.4(8) . 55503 55503
N(4) C(10) C(10) 52.7(4) . 55504 .
N(4) C(10) C(10) 52.7(4) . 55504 55503
N(4) C(10) C(11) 123.4(8) . 55504 55504
C(15) N(5) Zn(1) 120.6(4) . . 55505
C(15) N(5) Zn(1) 120.6(4) 55502 . 55505
C(15) N(5) Zn(1) 120.6(4) 55503 . 55505
C(15) N(5) Zn(1) 120.6(4) 55504 . 55505
N(5) Zn(1) N(1) 90.34(9) . 55505 55505
N(5) Zn(1) N(1) 90.34(9) . 55505 55508
N(5) C(15) C(14) 121.4(8) . . .
N(5) C(15) C(15) 52.5(4) . . 55502
C(15) N(5) C(15) 75.0(5) 55502 . .
C(15) N(5) C(15) 118.9(6) 55503 . .
N(5) C(15) C(15) 52.5(4) . . 55504
C(15) N(5) C(15) 75.0(5) 55504 . .
N(5) C(15) C(14) 121.4(8) . 55502 55502
N(5) C(15) C(15) 52.5(4) . 55502 .
N(5) C(15) C(15) 52.5(4) . 55502 55503
C(15) N(5) C(15) 75.0(5) 55503 . 55502
C(15) N(5) C(15) 118.9(6) 55504 . 55502
N(5) C(15) C(14) 121.4(8) . 55503 55503
N(5) C(15) C(15) 52.5(4) . 55503 55502
N(5) C(15) C(15) 52.5(4) . 55503 55504
C(15) N(5) C(15) 75.0(5) 55504 . 55503
N(5) C(15) C(14) 121.4(8) . 55504 55504
N(5) C(15) C(15) 52.5(4) . 55504 .
N(5) C(15) C(15) 52.5(4) . 55504 55503
C(1) C(2) C(3) 120.5(3) . . .
C(1) C(2) C(4) 120.1(3) . . .
C(4) C(2) C(3) 119.3(3) . . .
C(2) C(4) C(6) 121.4(4) . . 65609
C(2) C(4) C(5) 121.4(4) . . .
C(6) C(4) C(5) 117.2(3) 65609 . .
C(4) C(5) C(6) 121.5(3) . . .
C(4) C(6) C(5) 121.3(4) . 65609 65609
C(5) C(6) C(4) 121.3(4) . . 65609
C(6) C(4) C(5) 117.2(3) . 65609 65609
C(6) C(4) C(2) 121.4(4) . 65609 65609
C(7) C(8) C(9) 119.4(4) . . .
C(8) C(9) C(8) 117.2(4) . . 65503
C(8) C(9) C(9) 121.4(3) . . 66614
C(9) C(8) C(7) 119.4(4) . 65503 65503
C(9) C(9) C(8) 121.4(3) 66614 . 65503
C(9) C(9) C(8) 121.4(3) . 66614 66614
C(9) C(9) C(8) 121.4(3) . 66614 54616
C(10) C(10) C(10) 90.0(6) . 55502 55503
C(10) C(10) C(10) 90.0(6) 55504 . 55502
C(11) C(10) C(10) 91.8(6) . . 55502
C(10) C(10) C(11) 91.5(6) . 55502 55502
C(10) C(10) C(10) 90.0(6) . 55504 55503
C(11) C(10) C(10) 91.5(6) . . 55504
C(10) C(10) C(11) 91.8(6) . 55504 55504
C(10) C(11) C(11) 88.2(6) . . 55502
C(10) C(11) C(11) 88.5(6) . . 55504
C(10) C(11) C(12) 119.2(8) . . .
C(11) C(11) C(10) 88.5(6) . 55502 55502
C(11) C(11) C(11) 90.0(6) . 55502 55503
C(11) C(11) C(11) 90.0(6) 55504 . 55502
C(11) C(11) C(12) 52.9(4) . 55502 .
C(12) C(11) C(11) 52.9(4) . . 55502
C(11) C(11) C(10) 88.2(6) . 55504 55504
C(11) C(11) C(11) 90.0(6) . 55504 55503
C(11) C(11) C(12) 52.9(4) . 55504 .
C(12) C(11) C(11) 52.9(4) . . 55504
C(11) C(12) C(11) 74.1(6) . . 55502
C(11) C(12) C(11) 117.0(7) . . 55503
C(11) C(12) C(11) 74.1(6) . . 55504
C(11) C(12) C(13) 121.5(4) . . .
C(12) C(11) C(10) 119.2(8) . 55502 55502
C(12) C(11) C(11) 52.9(4) . 55502 55503
C(11) C(12) C(11) 74.1(6) 55503 . 55502
C(11) C(12) C(11) 117.0(7) 55504 . 55502
C(13) C(12) C(11) 121.5(4) . . 55502
C(12) C(11) C(10) 119.2(8) . 55503 55503
C(12) C(11) C(11) 52.9(4) . 55503 55502
C(12) C(11) C(11) 52.9(4) . 55503 55504
C(11) C(12) C(11) 74.1(6) 55504 . 55503
C(13) C(12) C(11) 121.5(4) . . 55503
C(12) C(11) C(10) 119.2(8) . 55504 55504
C(12) C(11) C(11) 52.9(4) . 55504 55503
C(13) C(12) C(11) 121.5(4) . . 55504
C(12) C(13) C(14) 121.6(4) . . .
C(12) C(13) C(14) 121.6(4) . . 55502
C(12) C(13) C(14) 121.6(4) . . 55503
C(12) C(13) C(14) 121.6(4) . . 55504
C(13) C(14) C(14) 53.0(5) . . 55502
C(14) C(13) C(14) 74.0(6) 55502 . .
C(14) C(13) C(14) 116.7(7) 55503 . .
C(13) C(14) C(14) 53.0(5) . . 55504
C(14) C(13) C(14) 74.0(6) 55504 . .
C(13) C(14) C(15) 120.8(8) . . .
C(13) C(14) C(14) 53.0(5) . 55502 .
C(13) C(14) C(14) 53.0(5) . 55502 55503
C(14) C(13) C(14) 74.0(6) 55503 . 55502
C(14) C(13) C(14) 116.7(7) 55504 . 55502
C(13) C(14) C(15) 120.8(8) . 55502 55502
C(13) C(14) C(14) 53.0(5) . 55503 55502
C(13) C(14) C(14) 53.0(5) . 55503 55504
C(14) C(13) C(14) 74.0(6) 55504 . 55503
C(13) C(14) C(15) 120.8(8) . 55503 55503
C(13) C(14) C(14) 53.0(5) . 55504 .
C(13) C(14) C(14) 53.0(5) . 55504 55503
C(13) C(14) C(15) 120.8(8) . 55504 55504
C(14) C(14) C(14) 90.0(7) . 55502 55503
C(14) C(14) C(14) 90.0(7) 55504 . 55502
C(15) C(14) C(14) 88.4(7) . . 55502
C(14) C(14) C(15) 90.4(7) . 55502 55502
C(14) C(14) C(14) 90.0(7) . 55504 55503
C(15) C(14) C(14) 90.4(7) . . 55504
C(14) C(14) C(15) 88.4(6) . 55504 55504
C(14) C(15) C(15) 91.6(7) . . 55502
C(14) C(15) C(15) 89.5(6) . . 55504
C(15) C(15) C(14) 89.5(7) . 55502 55502
C(15) C(15) C(15) 90.0(6) . 55502 55503
C(15) C(15) C(15) 90.0(6) 55504 . 55502
C(15) C(15) C(14) 91.6(7) . 55504 55504
C(15) C(15) C(15) 90.0(6) . 55504 55503
O(1) C(17) H(4) 109.4671 . . .
O(1) C(17) H(5) 113.7404 . . .
O(1) C(17) H(6) 105.0889 . . .
O(2) C(16) H(1) 108.0330 . . .
O(2) C(16) H(2) 109.7909 . . .
O(2) C(16) H(3) 110.5694 . . .
O(3) C(18) H(7) 110.6684 . . .
O(3) C(18) H(8) 114.3685 . . .
O(3) C(18) H(9) 103.1553 . . .
O(4) C(20) H(10) 108.5007 . . .
O(4) C(20) H(11) 112.7217 . . .
O(4) C(20) H(12) 107.1356 . . .
N(3) C(7) H(14) 118.0228 . . .
N(3) C(7) H(14) 118.0228 . 65503 65503
N(4) C(10) H(16) 118.3268 . . .
N(4) C(10) H(16) 118.3268 . 55502 55502
N(4) C(10) H(16) 118.3268 . 55503 55503
N(4) C(10) H(16) 118.3268 . 55504 55504
N(5) C(15) H(19) 119.6355 . . .
N(5) C(15) H(19) 119.6355 . 55502 55502
N(5) C(15) H(19) 119.6355 . 55503 55503
N(5) C(15) H(19) 119.6355 . 55504 55504
C(4) C(5) H(13) 119.2710 . . .
C(4) C(6) H(20) 119.2973 . 65609 65609
H(13) C(5) C(6) 119.2565 . . .
C(5) C(6) H(20) 119.3514 . . .
H(20) C(6) C(4) 119.2973 . . 65609
H(14) C(7) C(8) 118.7523 . . .
C(7) C(8) H(15) 120.2950 . . .
H(15) C(8) C(9) 120.3348 . . .
C(9) C(8) H(15) 120.3348 . 65503 65503
H(16) C(10) C(10) 126.3406 . . 55502
C(10) C(10) H(16) 128.6020 . 55502 55502
H(16) C(10) C(10) 128.6020 . . 55504
C(10) C(10) H(16) 126.3406 . 55504 55504
H(16) C(10) C(11) 118.2832 . . .
C(10) C(11) H(17) 120.7812 . . .
H(17) C(11) C(11) 129.9855 . . 55502
C(11) C(11) H(17) 126.8994 . 55502 55502
H(17) C(11) C(11) 126.8994 . . 55504
C(11) C(11) H(17) 129.9855 . 55504 55504
H(17) C(11) C(12) 120.0257 . . .
C(12) C(11) H(17) 120.0257 . 55502 55502
C(12) C(11) H(17) 120.0257 . 55503 55503
C(12) C(11) H(17) 120.0257 . 55504 55504
C(13) C(14) H(18) 119.2372 . . .
C(13) C(14) H(18) 119.2372 . 55502 55502
C(13) C(14) H(18) 119.2372 . 55503 55503
C(13) C(14) H(18) 119.2372 . 55504 55504
C(14) C(14) H(18) 126.0800 . 55502 55502
H(18) C(14) C(14) 130.2276 . . 55502
H(18) C(14) C(14) 126.0800 . . 55504
C(14) C(14) H(18) 130.2276 . 55504 55504
C(14) C(15) H(19) 118.9829 . . .
H(18) C(14) C(15) 119.9969 . . .
H(19) C(15) C(15) 126.6823 . . 55502
C(15) C(15) H(19) 129.0256 . 55502 55502
H(19) C(15) C(15) 129.0256 . . 55504
C(15) C(15) H(19) 126.6823 . 55504 55504
H(2) C(16) H(1) 109.4802 . . .
H(3) C(16) H(1) 109.4701 . . .
H(3) C(16) H(2) 109.4732 . . .
H(5) C(17) H(4) 109.4702 . . .
H(6) C(17) H(4) 109.4698 . . .
H(6) C(17) H(5) 109.4750 . . .
H(8) C(18) H(7) 109.4810 . . .
H(9) C(18) H(7) 109.4685 . . .
H(9) C(18) H(8) 109.4715 . . .
H(11) C(20) H(10) 109.4717 . . .
H(12) C(20) H(10) 109.4704 . . .
H(12) C(20) H(11) 109.4766 . . .

loop_
_geom_bond_atom_site_label_1
_geom_bond_atom_site_label_2
_geom_bond_distance
_geom_bond_site_symmetry_2
Zn(1) N(1) 2.167(3) .
Zn(1) N(1) 2.167(3) 55502
Zn(1) N(1) 2.167(3) 55503
Zn(1) N(1) 2.167(3) 55504
Zn(1) N(4) 2.165(5) .
Zn(1) N(5) 2.120(5) 55405
Zn(2) N(2) 2.160(3) .
Zn(2) N(2) 2.160(3) 65503
Zn(2) N(2) 2.160(3) 56610
Zn(2) N(2) 2.160(3) 64612
Zn(2) N(3) 2.142(4) .
Zn(2) N(3) 2.142(4) 56610
O(1) C(17) 1.39(2) .
O(2) C(16) 1.43(2) .
O(3) C(18) 1.42(2) .
O(4) C(20) 1.39(3) .
N(1) C(1) 1.158(5) .
N(2) C(3) 1.164(4) .
N(3) C(7) 1.331(5) .
N(3) C(7) 1.331(5) 65503
N(4) C(10) 1.305(9) .
N(4) C(10) 1.305(9) 55502
N(4) C(10) 1.305(9) 55503
N(4) C(10) 1.305(9) 55504
N(5) Zn(1) 2.120(5) 55505
N(5) C(15) 1.341(9) .
N(5) C(15) 1.341(9) 55502
N(5) C(15) 1.341(9) 55503
N(5) C(15) 1.341(9) 55504
C(1) C(2) 1.396(5) .
C(2) C(1) 1.396(5) .
C(2) C(3) 1.387(5) .
C(2) C(4) 1.477(5) .
C(3) C(2) 1.387(5) .
C(4) C(2) 1.477(5) .
C(4) C(5) 1.395(6) .
C(4) C(6) 1.401(6) 65609
C(5) C(4) 1.395(6) .
C(5) C(6) 1.377(6) .
C(6) C(4) 1.401(6) 65609
C(7) C(8) 1.378(6) .
C(8) C(9) 1.390(5) .
C(9) C(8) 1.390(5) 65503
C(9) C(9) 1.505(7) 66614
C(10) C(10) 1.58(1) 55502
C(10) C(10) 1.58(1) 55504
C(10) C(11) 1.40(1) .
C(11) C(11) 1.66(1) 55502
C(11) C(11) 1.66(1) 55504
C(11) C(12) 1.379(9) .
C(12) C(11) 1.379(9) 55502
C(12) C(11) 1.379(9) 55503
C(12) C(11) 1.379(9) 55504
C(12) C(13) 1.48(1) .
C(13) C(14) 1.38(1) .
C(13) C(14) 1.38(1) 55502
C(13) C(14) 1.38(1) 55503
C(13) C(14) 1.38(1) 55504
C(14) C(14) 1.66(1) 55502
C(14) C(14) 1.66(1) 55504
C(14) C(15) 1.41(1) .
C(15) C(15) 1.63(1) 55502
C(15) C(15) 1.63(1) 55504
C(5) H(13) 0.9500 .
C(6) H(20) 0.9491 .
C(7) H(14) 0.9501 .
C(8) H(15) 0.9501 .
C(10) H(16) 0.9502 .
C(11) H(17) 0.9502 .
C(14) H(18) 0.9505 .
C(15) H(19) 0.9496 .
C(16) H(1) 0.9500 .
C(16) H(2) 0.9499 .
C(16) H(3) 0.9499 .
C(17) H(4) 0.9501 .
C(17) H(5) 0.9500 .
C(17) H(6) 0.9501 .
C(18) H(7) 0.9499 .
C(18) H(8) 0.9499 .
C(18) H(9) 0.9500 .
C(20) H(10) 0.9500 .
C(20) H(11) 0.9499 .
C(20) H(12) 0.9499 .
H(7) C(18) 0.9499 .

loop_
_geom_contact_atom_site_label_1
_geom_contact_atom_site_label_2
_geom_contact_distance
_geom_contact_site_symmetry_2
O(1) O(2) 2.63(2) 56504
O(1) O(3) 2.81(2) 66514
O(2) O(1) 2.63(2) 65502
O(2) O(4) 2.51(2) 66514
O(3) O(1) 2.81(2) 66514
O(3) O(4) 2.75(2) .
O(3) O(4) 2.89(2) 55502
O(3) C(11) 2.35(2) 55407
O(3) C(20) 2.87(3) 55502
O(4) O(2) 2.51(2) 66514
O(4) O(3) 2.89(2) 55504
N(1) C(2) 2.552(5) .
N(2) C(2) 2.548(5) .
N(3) C(8) 2.383(5) .
N(3) C(8) 2.383(5) 65503
N(3) C(9) 2.790(6) .
N(4) C(11) 2.382(9) .
N(4) C(11) 2.382(9) 55502
N(4) C(11) 2.382(9) 55503
N(4) C(11) 2.382(9) 55504
N(4) C(12) 2.792(8) .
N(5) C(13) 2.816(9) .
N(5) C(14) 2.399(9) .
N(5) C(14) 2.399(9) 55502
N(5) C(14) 2.399(9) 55503
N(5) C(14) 2.399(9) 55504
C(1) C(3) 2.416(5) .
C(1) C(4) 2.490(5) .
C(1) C(6) 2.909(5) 65609
C(2) N(1) 2.552(5) .
C(2) N(2) 2.548(5) .
C(2) C(5) 2.506(5) .
C(2) C(6) 2.510(5) 65609
C(3) C(4) 2.472(5) .
C(3) C(5) 2.883(5) .
C(4) C(1) 2.490(5) .
C(4) C(3) 2.472(5) .
C(4) C(4) 2.835(5) 65609
C(4) C(5) 2.422(5) 65609
C(4) C(6) 2.419(6) .
C(5) C(2) 2.506(5) .
C(5) C(4) 2.422(5) 65609
C(5) C(5) 2.755(5) 65609
C(5) C(6) 2.386(5) 65609
C(6) C(1) 2.909(5) 65609
C(6) C(2) 2.510(5) 65609
C(6) C(4) 2.419(6) .
C(6) C(5) 2.386(5) 65609
C(6) C(6) 2.755(6) 65609
C(7) C(7) 2.276(6) 65503
C(7) C(8) 2.702(6) 65503
C(7) C(9) 2.389(6) .
C(8) C(7) 2.702(6) 65503
C(8) C(8) 2.374(7) 65503
C(8) C(9) 2.525(6) 66614
C(9) C(7) 2.389(6) 65503
C(9) C(8) 2.525(6) 66614
C(9) C(8) 2.525(6) 54616
C(10) C(10) 2.24(1) 55503
C(10) C(11) 2.14(1) 55502
C(10) C(11) 2.69(1) 55503
C(10) C(11) 2.14(1) 55504
C(10) C(12) 2.396(9) .
C(10) C(18) 2.73(2) 55507
C(11) O(3) 2.35(2) 55507
C(11) C(10) 2.14(1) 55502
C(11) C(10) 2.69(1) 55503
C(11) C(10) 2.14(1) 55504
C(11) C(11) 2.35(1) 55503
C(11) C(13) 2.49(1) .
C(11) C(14) 2.97(1) 55502
C(11) C(18) 2.67(2) 55507
C(12) C(10) 2.40(1) 55502
C(12) C(10) 2.396(9) 55503
C(12) C(10) 2.40(1) 55504
C(12) C(14) 2.50(1) .
C(12) C(14) 2.50(1) 55502
C(12) C(14) 2.50(1) 55503
C(12) C(14) 2.50(1) 55504
C(13) C(11) 2.49(1) 55502
C(13) C(11) 2.49(1) 55503
C(13) C(11) 2.49(1) 55504
C(13) C(15) 2.43(1) .
C(13) C(15) 2.43(1) 55502
C(13) C(15) 2.43(1) 55503
C(13) C(15) 2.43(1) 55504
C(14) C(11) 2.97(1) 55504
C(14) C(14) 2.35(1) 55503
C(14) C(15) 2.19(1) 55502
C(14) C(15) 2.72(1) 55503
C(14) C(15) 2.15(1) 55504
C(15) C(14) 2.15(1) 55502
C(15) C(14) 2.72(1) 55503
C(15) C(14) 2.19(1) 55504
C(15) C(15) 2.31(1) 55503
C(18) C(10) 2.73(2) 55407
C(18) C(11) 2.67(2) 55407
C(18) C(20) 2.69(3) 55502
C(20) O(3) 2.87(3) 55504
C(20) C(18) 2.69(3) 55504
O(1) H(4) 1.9281 .
O(1) H(5) 1.9749 .
O(1) H(6) 1.8774 .
O(1) H(15) 2.8196 66609
O(2) H(1) 1.9444 .
O(2) H(2) 1.9645 .
O(2) H(3) 1.9733 .
O(3) H(7) 1.9707 .
O(3) H(8) 2.0112 .
O(3) H(9) 1.8827 .
O(3) H(10) 2.4445 55502
O(3) H(12) 2.8398 55502
O(3) H(16) 2.9797 55407
O(3) H(17) 1.4418 55407
O(3) H(18) 2.6606 55408
O(4) H(9) 2.8878 55504
O(4) H(10) 1.9183 .
O(4) H(11) 1.9652 .
O(4) H(12) 1.9025 .
O(4) H(17) 2.6296 55407
O(4) H(18) 2.3164 55408
N(1) H(16) 2.8730 .
N(1) H(16) 2.7798 55502
N(1) H(19) 2.9334 55405
N(1) H(19) 2.7429 55408
N(1) H(20) 2.9537 65609
N(2) H(13) 2.9012 .
N(2) H(13) 2.8462 56610
N(2) H(14) 2.6953 .
N(2) H(14) 2.9816 64612
N(3) H(14) 1.9650 .
N(3) H(14) 1.9650 65503
N(4) H(16) 1.9445 .
N(4) H(16) 1.9445 55502
N(4) H(16) 1.9445 55503
N(4) H(16) 1.9445 55504
N(5) H(19) 1.9902 .
N(5) H(19) 1.9902 55502
N(5) H(19) 1.9902 55503
N(5) H(19) 1.9902 55504
C(1) H(5) 2.9486 64515
C(1) H(20) 2.5780 65609
C(2) H(12) 2.9733 55507
C(2) H(13) 2.6654 .
C(2) H(20) 2.6698 65609
C(3) H(13) 2.5503 .
C(4) H(13) 2.0360 .
C(4) H(20) 2.0406 65609
C(5) H(20) 2.0198 .
C(6) H(7) 2.7244 64515
C(6) H(13) 2.0196 .
C(7) H(15) 2.0300 .
C(8) H(14) 2.0148 .
C(8) H(15) 2.7568 66614
C(9) H(15) 2.0421 .
C(9) H(15) 2.0421 65503
C(9) H(15) 2.6945 66614
C(9) H(15) 2.6945 54616
C(10) H(7) 2.5920 55507
C(10) H(9) 2.9595 55506
C(10) H(9) 2.2096 55507
C(10) H(16) 2.2971 55502
C(10) H(16) 2.2765 55504
C(10) H(17) 2.0555 .
C(10) H(17) 2.9394 55502
C(10) H(17) 2.9663 55504
C(11) H(7) 2.7871 55507
C(11) H(9) 2.3290 55507
C(11) H(16) 2.0308 .
C(11) H(16) 2.9561 55502
C(11) H(16) 2.9338 55504
C(11) H(17) 2.3584 55502
C(11) H(17) 2.3865 55504
C(11) H(18) 2.6756 55502
C(12) H(17) 2.0286 .
C(12) H(17) 2.0286 55502
C(12) H(17) 2.0286 55503
C(12) H(17) 2.0286 55504
C(12) H(18) 2.6551 .
C(12) H(18) 2.6551 55502
C(12) H(18) 2.6551 55503
C(12) H(18) 2.6551 55504
C(13) H(17) 2.6625 .
C(13) H(17) 2.6625 55502
C(13) H(17) 2.6625 55503
C(13) H(17) 2.6625 55504
C(13) H(18) 2.0231 .
C(13) H(18) 2.0231 55502
C(13) H(18) 2.0231 55503
C(13) H(18) 2.0231 55504
C(14) H(17) 2.6983 55504
C(14) H(18) 2.3516 55502
C(14) H(18) 2.3895 55504
C(14) H(19) 2.0463 .
C(14) H(19) 2.9396 55504
C(15) H(18) 2.0571 .
C(15) H(18) 2.9372 55502
C(15) H(19) 2.3501 55502
C(15) H(19) 2.3287 55504
C(18) H(10) 2.2663 55502
C(18) H(12) 2.3447 55502
C(18) H(16) 2.2198 55407
C(18) H(17) 2.1109 55407
C(20) H(8) 2.6051 55504
C(20) H(9) 2.2436 55504
H(5) C(1) 2.9486 65515
H(7) O(3) 1.9707 .
H(7) C(6) 2.7244 65515
H(7) C(10) 2.5920 55407
H(7) C(11) 2.7871 55407
H(8) C(20) 2.6051 55502
H(9) O(4) 2.8878 55502
H(9) C(10) 2.9595 55406
H(9) C(10) 2.2096 55407
H(9) C(11) 2.3290 55407
H(9) C(20) 2.2436 55502
H(10) O(3) 2.4445 55504
H(10) C(18) 2.2663 55504
H(12) O(3) 2.8398 55504
H(12) C(2) 2.9733 55407
H(12) C(18) 2.3447 55504
H(13) N(2) 2.8462 64612
H(13) C(2) 2.6654 .
H(13) C(4) 2.0360 .
H(14) N(2) 2.9816 56610
H(15) O(1) 2.8196 66609
H(15) C(8) 2.7568 66614
H(15) C(9) 2.6945 66614
H(16) O(3) 2.9797 55507
H(16) N(1) 2.7798 55504
H(16) C(10) 2.2765 55502
H(16) C(10) 2.2971 55504
H(16) C(11) 2.9338 55502
H(16) C(11) 2.9561 55504
H(16) C(18) 2.2198 55507
H(17) O(3) 1.4418 55507
H(17) O(4) 2.6296 55507
H(17) C(10) 2.9663 55502
H(17) C(10) 2.9394 55504
H(17) C(11) 2.3865 55502
H(17) C(11) 2.3584 55504
H(17) C(14) 2.6983 55502
H(17) C(18) 2.1109 55507
H(18) O(3) 2.6606 55508
H(18) O(4) 2.3164 55508
H(18) C(11) 2.6756 55504
H(18) C(14) 2.3895 55502
H(18) C(14) 2.3516 55504
H(18) C(15) 2.9372 55504
H(19) N(1) 2.9334 55505
H(19) N(1) 2.7429 55508
H(19) C(14) 2.9396 55502
H(19) C(15) 2.3287 55502
H(19) C(15) 2.3501 55504
H(20) N(1) 2.9537 65609
H(20) C(1) 2.5780 65609
H(20) C(2) 2.6698 65609
H(20) C(4) 2.0406 65609
